data_7717742
loop_
_publ_author_name
'Liu, Chenghuan'
'Schmidtmann, Marc'
'M&#xfc;ller, Thomas'

_publ_section_title
;
 Synthesis and exploration of a 1<i>H</i>-germol-1-ide/pyridine bidentate
 ligand.
;
_journal_name_full 'Dalton transactions (Cambridge, England : 2003)'
_journal_paper_doi 10.1039/d4dt03134b
_journal_year 2024
_chemical_formula_structural (GeC4(CH3)3(Si(CH3)3)2)2Sn(C5H4N2Si(CH3)3)2
_chemical_formula_sum 'C40 H74 Ge2 N4 Si6 Sn'
_chemical_formula_weight 1043.44
_space_group_crystal_system triclinic
_space_group_IT_number 2
_space_group_name_Hall '-P 1'
_space_group_name_H-M_alt 'P -1'
_atom_sites_solution_hydrogens difmap
_atom_sites_solution_primary direct
_atom_sites_solution_secondary difmap
_audit_creation_method SHELXL-2019/3
_audit_update_record
;
2024-10-21 deposited with the CCDC.	2024-12-10 downloaded from the CCDC.
;
_cell_angle_alpha 79.3746(19)
_cell_angle_beta 84.9106(19)
_cell_angle_gamma 89.631(2)
_cell_formula_units_Z 2
_cell_length_a 11.9907(7)
_cell_length_b 14.3069(8)
_cell_length_c 15.3368(8)
_cell_measurement_reflns_used 9959
_cell_measurement_temperature 100(2)
_cell_measurement_theta_max 40.29
_cell_measurement_theta_min 2.67
_cell_volume 2575.6(2)
_computing_cell_refinement 'Bruker SAINT V8.40B'
_computing_data_collection 'Bruker APEX3'
_computing_data_reduction 'Bruker SAINT V8.40B'
_computing_structure_refinement 'SHELXL-2019/2 (Sheldrick, 2019)'
_computing_structure_solution 'SHELXS-2013/1 (Sheldrick, 2013)'
_diffrn_ambient_temperature 100(2)
_diffrn_measured_fraction_theta_full 1.000
_diffrn_measured_fraction_theta_max 1.000
_diffrn_measurement_device_type 'Bruker Photon III CPAD'
_diffrn_measurement_method '\f and \w scans'
_diffrn_radiation_type MoK\a
_diffrn_radiation_wavelength 0.71073
_diffrn_reflns_av_R_equivalents 0.0347
_diffrn_reflns_av_unetI/netI 0.0165
_diffrn_reflns_Laue_measured_fraction_full 1.000
_diffrn_reflns_Laue_measured_fraction_max 1.000
_diffrn_reflns_limit_h_max 21
_diffrn_reflns_limit_h_min -21
_diffrn_reflns_limit_k_max 26
_diffrn_reflns_limit_k_min -26
_diffrn_reflns_limit_l_max 27
_diffrn_reflns_limit_l_min -27
_diffrn_reflns_number 336545
_diffrn_reflns_point_group_measured_fraction_full 1.000
_diffrn_reflns_point_group_measured_fraction_max 1.000
_diffrn_reflns_theta_full 25.242
_diffrn_reflns_theta_max 40.249
_diffrn_reflns_theta_min 1.356
_diffrn_source 'I\mS microfocus'
_exptl_absorpt_coefficient_mu 1.810
_exptl_absorpt_correction_T_max 1.0000
_exptl_absorpt_correction_T_min 0.9181
_exptl_absorpt_correction_type multi-scan
_exptl_absorpt_process_details 'SADABS-2016/2 (Sheldrick)'
_exptl_crystal_colour yellow
_exptl_crystal_density_diffrn 1.345
_exptl_crystal_description block
_exptl_crystal_F_000 1080
_exptl_crystal_size_max 0.140
_exptl_crystal_size_mid 0.120
_exptl_crystal_size_min 0.100
_refine_diff_density_max 0.990
_refine_diff_density_min -0.781
_refine_diff_density_rms 0.061
_refine_ls_extinction_method none
_refine_ls_goodness_of_fit_ref 1.057
_refine_ls_hydrogen_treatment constr
_refine_ls_matrix_type full
_refine_ls_number_parameters 500
_refine_ls_number_reflns 32397
_refine_ls_number_restraints 0
_refine_ls_restrained_S_all 1.057
_refine_ls_R_factor_all 0.0214
_refine_ls_R_factor_gt 0.0176
_refine_ls_shift/su_max 0.002
_refine_ls_shift/su_mean 0.000
_refine_ls_structure_factor_coef Fsqd
_refine_ls_weighting_details 'w=1/[\s^2^(Fo^2^)+(0.0200P)^2^+0.5000P] where P=(Fo^2^+2Fc^2^)/3'
_refine_ls_weighting_scheme calc
_refine_ls_wR_factor_gt 0.0452
_refine_ls_wR_factor_ref 0.0466
_reflns_Friedel_coverage 0.000
_reflns_number_gt 29390
_reflns_number_total 32397
_reflns_threshold_expression 'I > 2\s(I)'
_cod_data_source_file d4dt03134b3.cif
_cod_data_source_block lch314
_cod_database_code 7717742
_shelx_shelxl_version_number 2019/3
_shelx_space_group_comment
;
The symmetry employed for this shelxl refinement is uniquely defined
by the following loop, which should always be used as a source of
symmetry information in preference to the above space-group names.
They are only intended as comments.
;
_shelx_estimated_absorpt_t_min 0.786
_shelx_estimated_absorpt_t_max 0.840

loop_
_space_group_symop_operation_xyz
'x, y, z'
'-x, -y, -z'

loop_
_atom_site_label
_atom_site_type_symbol
_atom_site_fract_x
_atom_site_fract_y
_atom_site_fract_z
_atom_site_U_iso_or_equiv
_atom_site_adp_type
_atom_site_occupancy
_atom_site_site_symmetry_order
_atom_site_calc_flag
_atom_site_refinement_flags_posn
_atom_site_refinement_flags_adp
_atom_site_refinement_flags_occupancy
_atom_site_disorder_assembly
_atom_site_disorder_group
Sn1 Sn 0.32226(2) 0.14665(2) 0.28907(2) 0.01289(1) Uani 1 1 d . . . . .
Ge1 Ge 0.17932(2) 0.14347(2) 0.16553(2) 0.01118(1) Uani 1 1 d . . . . .
Ge2 Ge 0.35073(2) 0.30984(2) 0.34455(2) 0.01087(1) Uani 1 1 d . . . . .
Si1 Si 0.24955(2) -0.09210(2) 0.18598(2) 0.01411(3) Uani 1 1 d . . . . .
Si2 Si 0.13038(2) 0.33701(2) 0.00387(2) 0.01713(3) Uani 1 1 d . . . . .
Si3 Si 0.14680(2) 0.47554(2) 0.31496(2) 0.01869(3) Uani 1 1 d . . . . .
Si4 Si 0.51755(2) 0.19824(2) 0.50150(2) 0.01476(3) Uani 1 1 d . . . . .
Si5 Si -0.08587(2) 0.09288(2) 0.19146(2) 0.01690(3) Uani 1 1 d . . . . .
Si6 Si 0.54159(2) 0.47126(2) 0.27818(2) 0.01389(3) Uani 1 1 d . . . . .
N1 N 0.03619(4) 0.12791(4) 0.23448(3) 0.01407(8) Uani 1 1 d . . . . .
N2 N 0.12989(5) 0.13475(4) 0.36287(4) 0.01704(9) Uani 1 1 d . . . . .
N3 N 0.46618(4) 0.37231(4) 0.25883(3) 0.01251(7) Uani 1 1 d . . . . .
N4 N 0.45423(4) 0.24681(4) 0.17843(4) 0.01416(8) Uani 1 1 d . . . . .
C1 C 0.23130(5) 0.02904(4) 0.11992(4) 0.01263(8) Uani 1 1 d . . . . .
C2 C 0.26820(5) 0.06038(4) 0.03292(4) 0.01304(8) Uani 1 1 d . . . . .
C3 C 0.24055(5) 0.16007(4) -0.00842(4) 0.01432(9) Uani 1 1 d . . . . .
C4 C 0.18083(5) 0.21456(4) 0.04296(4) 0.01445(9) Uani 1 1 d . . . . .
C5 C 0.33726(6) 0.00179(5) -0.02436(4) 0.01780(10) Uani 1 1 d . . . . .
H5A H 0.413183 0.028583 -0.037832 0.027 Uiso 1 1 calc R U . . .
H5B H 0.302549 0.002800 -0.080018 0.027 Uiso 1 1 calc R U . . .
H5C H 0.340723 -0.063941 0.007700 0.027 Uiso 1 1 calc R U . . .
C6 C 0.28111(7) 0.19393(5) -0.10526(4) 0.02169(12) Uani 1 1 d . . . . .
H6A H 0.361663 0.182588 -0.114084 0.033 Uiso 1 1 calc R U . . .
H6B H 0.266763 0.262115 -0.121987 0.033 Uiso 1 1 calc R U . . .
H6C H 0.241207 0.159037 -0.142466 0.033 Uiso 1 1 calc R U . . .
C7 C 0.17346(6) -0.10037(5) 0.29898(5) 0.02144(12) Uani 1 1 d . . . . .
H7A H 0.213090 -0.062196 0.333567 0.032 Uiso 1 1 calc R U . . .
H7B H 0.170141 -0.166886 0.329628 0.032 Uiso 1 1 calc R U . . .
H7C H 0.097267 -0.076361 0.292970 0.032 Uiso 1 1 calc R U . . .
C8 C 0.40074(6) -0.12076(6) 0.19856(5) 0.02412(13) Uani 1 1 d . . . . .
H8A H 0.441198 -0.116487 0.139543 0.036 Uiso 1 1 calc R U . . .
H8B H 0.406758 -0.185380 0.232606 0.036 Uiso 1 1 calc R U . . .
H8C H 0.433301 -0.075390 0.230108 0.036 Uiso 1 1 calc R U . . .
C9 C 0.18589(9) -0.18400(6) 0.13203(6) 0.02933(16) Uani 1 1 d . . . . .
H9A H 0.105800 -0.171603 0.128446 0.044 Uiso 1 1 calc R U . . .
H9B H 0.195895 -0.247338 0.167553 0.044 Uiso 1 1 calc R U . . .
H9C H 0.222744 -0.181056 0.071928 0.044 Uiso 1 1 calc R U . . .
C10 C 0.02049(7) 0.36710(6) 0.08794(7) 0.02979(16) Uani 1 1 d . . . . .
H10A H -0.049088 0.333047 0.084256 0.045 Uiso 1 1 calc R U . . .
H10B H 0.007265 0.435759 0.076005 0.045 Uiso 1 1 calc R U . . .
H10C H 0.045574 0.348305 0.147723 0.045 Uiso 1 1 calc R U . . .
C11 C 0.25039(7) 0.42339(6) -0.01620(6) 0.02536(14) Uani 1 1 d . . . . .
H11A H 0.293386 0.414018 0.036122 0.038 Uiso 1 1 calc R U . . .
H11B H 0.221768 0.488441 -0.026887 0.038 Uiso 1 1 calc R U . . .
H11C H 0.298918 0.412988 -0.068336 0.038 Uiso 1 1 calc R U . . .
C12 C 0.06148(9) 0.34769(7) -0.10308(7) 0.03391(19) Uani 1 1 d . . . . .
H12A H 0.116670 0.335575 -0.150680 0.051 Uiso 1 1 calc R U . . .
H12B H 0.031742 0.411951 -0.118984 0.051 Uiso 1 1 calc R U . . .
H12C H 0.000156 0.301109 -0.095258 0.051 Uiso 1 1 calc R U . . .
C13 C 0.23807(5) 0.39494(5) 0.38587(4) 0.01593(9) Uani 1 1 d . . . . .
C14 C 0.23071(5) 0.37270(5) 0.47634(4) 0.01728(10) Uani 1 1 d . . . . .
C15 C 0.31643(5) 0.30758(5) 0.51960(4) 0.01483(9) Uani 1 1 d . . . . .
C16 C 0.39789(5) 0.27468(4) 0.46575(4) 0.01297(8) Uani 1 1 d . . . . .
C17 C 0.14199(7) 0.41044(7) 0.53634(5) 0.03054(18) Uani 1 1 d . . . . .
H17A H 0.176998 0.451681 0.570766 0.046 Uiso 1 1 calc R U . . .
H17B H 0.103723 0.357176 0.577124 0.046 Uiso 1 1 calc R U . . .
H17C H 0.087582 0.447007 0.500137 0.046 Uiso 1 1 calc R U . . .
C18 C 0.30563(6) 0.28192(5) 0.62034(4) 0.02068(11) Uani 1 1 d . . . . .
H18A H 0.296265 0.340002 0.645447 0.031 Uiso 1 1 calc R U . . .
H18B H 0.373290 0.249048 0.640429 0.031 Uiso 1 1 calc R U . . .
H18C H 0.240334 0.240121 0.640321 0.031 Uiso 1 1 calc R U . . .
C19 C 0.20837(7) 0.48628(7) 0.19722(5) 0.02891(16) Uani 1 1 d . . . . .
H19A H 0.282997 0.515589 0.190922 0.043 Uiso 1 1 calc R U . . .
H19B H 0.160093 0.525947 0.157428 0.043 Uiso 1 1 calc R U . . .
H19C H 0.214318 0.422934 0.181571 0.043 Uiso 1 1 calc R U . . .
C20 C 0.14523(8) 0.59781(6) 0.34312(7) 0.02913(15) Uani 1 1 d . . . . .
H20A H 0.117215 0.594036 0.405682 0.044 Uiso 1 1 calc R U . . .
H20B H 0.096286 0.638775 0.304959 0.044 Uiso 1 1 calc R U . . .
H20C H 0.221368 0.624455 0.333414 0.044 Uiso 1 1 calc R U . . .
C21 C 0.00133(6) 0.42540(7) 0.32553(6) 0.02706(14) Uani 1 1 d . . . . .
H21A H 0.003848 0.361969 0.309918 0.041 Uiso 1 1 calc R U . . .
H21B H -0.044435 0.467159 0.285201 0.041 Uiso 1 1 calc R U . . .
H21C H -0.031544 0.420839 0.387011 0.041 Uiso 1 1 calc R U . . .
C22 C 0.60337(6) 0.17237(5) 0.40086(5) 0.02016(11) Uani 1 1 d . . . . .
H22A H 0.557074 0.138625 0.366879 0.030 Uiso 1 1 calc R U . . .
H22B H 0.667059 0.132725 0.419541 0.030 Uiso 1 1 calc R U . . .
H22C H 0.630916 0.232228 0.363447 0.030 Uiso 1 1 calc R U . . .
C23 C 0.61208(7) 0.26327(6) 0.56223(6) 0.02616(14) Uani 1 1 d . . . . .
H23A H 0.649661 0.316034 0.520303 0.039 Uiso 1 1 calc R U . . .
H23B H 0.668265 0.219428 0.588609 0.039 Uiso 1 1 calc R U . . .
H23C H 0.567548 0.288223 0.609407 0.039 Uiso 1 1 calc R U . . .
C24 C 0.46798(8) 0.08379(5) 0.57451(5) 0.02518(13) Uani 1 1 d . . . . .
H24A H 0.428625 0.097108 0.629603 0.038 Uiso 1 1 calc R U . . .
H24B H 0.532420 0.043187 0.588905 0.038 Uiso 1 1 calc R U . . .
H24C H 0.416955 0.051180 0.543233 0.038 Uiso 1 1 calc R U . . .
C25 C 0.03351(5) 0.13688(5) 0.32300(4) 0.01509(9) Uani 1 1 d . . . . .
C26 C -0.06903(6) 0.14801(7) 0.37363(5) 0.02405(14) Uani 1 1 d . . . . .
H26 H -0.137161 0.152170 0.345976 0.029 Uiso 1 1 calc R U . . .
C27 C -0.07046(7) 0.15282(8) 0.46254(5) 0.03210(19) Uani 1 1 d . . . . .
H27 H -0.139486 0.159093 0.496385 0.039 Uiso 1 1 calc R U . . .
C28 C 0.02964(7) 0.14844(8) 0.50272(5) 0.03188(19) Uani 1 1 d . . . . .
H28 H 0.030745 0.150897 0.564119 0.038 Uiso 1 1 calc R U . . .
C29 C 0.12673(6) 0.14044(7) 0.44997(4) 0.02424(14) Uani 1 1 d . . . . .
H29 H 0.195664 0.138813 0.476317 0.029 Uiso 1 1 calc R U . . .
C30 C -0.04556(7) 0.06802(10) 0.07885(7) 0.0418(3) Uani 1 1 d . . . . .
H30A H -0.015549 0.126171 0.039942 0.063 Uiso 1 1 calc R U . . .
H30B H -0.111457 0.046120 0.054523 0.063 Uiso 1 1 calc R U . . .
H30C H 0.011697 0.018602 0.082411 0.063 Uiso 1 1 calc R U . . .
C31 C -0.19818(7) 0.18533(7) 0.18245(7) 0.03022(16) Uani 1 1 d . . . . .
H31A H -0.172606 0.241306 0.203810 0.045 Uiso 1 1 calc R U . . .
H31B H -0.266191 0.159282 0.218731 0.045 Uiso 1 1 calc R U . . .
H31C H -0.214376 0.203668 0.120112 0.045 Uiso 1 1 calc R U . . .
C32 C -0.14541(8) -0.01877(7) 0.26325(8) 0.0352(2) Uani 1 1 d . . . . .
H32A H -0.095419 -0.071916 0.256507 0.053 Uiso 1 1 calc R U . . .
H32B H -0.219250 -0.031872 0.245200 0.053 Uiso 1 1 calc R U . . .
H32C H -0.152764 -0.010998 0.325661 0.053 Uiso 1 1 calc R U . . .
C33 C 0.49031(5) 0.33551(4) 0.18201(4) 0.01238(8) Uani 1 1 d . . . . .
C34 C 0.55240(6) 0.38849(5) 0.10621(4) 0.01772(10) Uani 1 1 d . . . . .
H34 H 0.576202 0.451496 0.107059 0.021 Uiso 1 1 calc R U . . .
C35 C 0.57859(6) 0.34959(5) 0.03136(4) 0.02043(11) Uani 1 1 d . . . . .
H35 H 0.621706 0.385083 -0.018637 0.025 Uiso 1 1 calc R U . . .
C36 C 0.54163(6) 0.25796(5) 0.02920(5) 0.02048(11) Uani 1 1 d . . . . .
H36 H 0.558478 0.229528 -0.021649 0.025 Uiso 1 1 calc R U . . .
C37 C 0.47963(6) 0.21036(5) 0.10392(5) 0.01817(10) Uani 1 1 d . . . . .
H37 H 0.453117 0.148139 0.103020 0.022 Uiso 1 1 calc R U . . .
C38 C 0.50847(8) 0.48732(6) 0.39471(5) 0.02477(14) Uani 1 1 d . . . . .
H38A H 0.427610 0.495695 0.405911 0.037 Uiso 1 1 calc R U . . .
H38B H 0.548125 0.543653 0.404483 0.037 Uiso 1 1 calc R U . . .
H38C H 0.532133 0.431096 0.435406 0.037 Uiso 1 1 calc R U . . .
C39 C 0.50381(7) 0.58704(5) 0.20811(5) 0.02190(12) Uani 1 1 d . . . . .
H39A H 0.509783 0.580890 0.145283 0.033 Uiso 1 1 calc R U . . .
H39B H 0.555076 0.637199 0.216216 0.033 Uiso 1 1 calc R U . . .
H39C H 0.426834 0.603482 0.226265 0.033 Uiso 1 1 calc R U . . .
C40 C 0.69573(6) 0.44967(6) 0.26231(5) 0.02258(12) Uani 1 1 d . . . . .
H40A H 0.716754 0.398384 0.309524 0.034 Uiso 1 1 calc R U . . .
H40B H 0.736963 0.507874 0.264896 0.034 Uiso 1 1 calc R U . . .
H40C H 0.714077 0.431465 0.204207 0.034 Uiso 1 1 calc R U . . .

loop_
_atom_site_aniso_label
_atom_site_aniso_U_11
_atom_site_aniso_U_22
_atom_site_aniso_U_33
_atom_site_aniso_U_23
_atom_site_aniso_U_13
_atom_site_aniso_U_12
Sn1 0.01293(2) 0.01188(2) 0.01442(2) -0.00220(1) -0.00482(1) 0.00053(1)
Ge1 0.01052(2) 0.01302(2) 0.01001(2) -0.00199(2) -0.00120(2) 0.00005(2)
Ge2 0.00999(2) 0.01282(2) 0.00997(2) -0.00264(2) -0.00074(2) 0.00123(2)
Si1 0.01538(7) 0.01329(6) 0.01288(6) -0.00073(5) -0.00046(5) 0.00016(5)
Si2 0.01847(8) 0.01301(7) 0.01962(8) -0.00060(6) -0.00510(6) -0.00029(6)
Si3 0.01465(7) 0.02185(8) 0.01903(8) -0.00203(6) -0.00270(6) 0.00638(6)
Si4 0.01493(7) 0.01471(7) 0.01480(7) -0.00205(5) -0.00388(5) 0.00277(5)
Si5 0.01129(6) 0.02579(9) 0.01490(7) -0.00679(6) -0.00179(5) -0.00092(6)
Si6 0.01683(7) 0.01369(7) 0.01161(6) -0.00343(5) -0.00127(5) -0.00239(5)
N1 0.01126(17) 0.0204(2) 0.01125(17) -0.00482(16) -0.00076(14) -0.00052(15)
N2 0.0150(2) 0.0243(2) 0.01142(18) -0.00202(17) -0.00182(15) -0.00384(17)
N3 0.01359(18) 0.01383(18) 0.01049(17) -0.00375(14) 0.00016(14) -0.00149(14)
N4 0.01374(18) 0.01521(19) 0.01450(19) -0.00597(16) 0.00034(15) -0.00087(15)
C1 0.01215(19) 0.0139(2) 0.01163(19) -0.00170(16) -0.00085(15) -0.00039(15)
C2 0.01214(19) 0.0151(2) 0.01165(19) -0.00221(16) -0.00051(16) -0.00036(16)
C3 0.0145(2) 0.0161(2) 0.0116(2) -0.00046(17) -0.00128(16) -0.00092(17)
C4 0.0150(2) 0.0147(2) 0.0132(2) -0.00068(17) -0.00257(17) 0.00030(17)
C5 0.0172(2) 0.0208(3) 0.0149(2) -0.00373(19) 0.00167(19) 0.00254(19)
C6 0.0279(3) 0.0219(3) 0.0127(2) 0.0014(2) 0.0022(2) 0.0007(2)
C7 0.0230(3) 0.0208(3) 0.0171(2) 0.0026(2) 0.0041(2) 0.0027(2)
C8 0.0197(3) 0.0284(3) 0.0220(3) 0.0003(2) -0.0008(2) 0.0082(2)
C9 0.0427(5) 0.0202(3) 0.0255(3) -0.0038(3) -0.0058(3) -0.0098(3)
C10 0.0238(3) 0.0216(3) 0.0416(5) -0.0036(3) 0.0056(3) 0.0036(2)
C11 0.0288(3) 0.0214(3) 0.0252(3) -0.0053(2) 0.0039(3) -0.0090(3)
C12 0.0444(5) 0.0249(3) 0.0342(4) -0.0006(3) -0.0237(4) 0.0047(3)
C13 0.0138(2) 0.0190(2) 0.0149(2) -0.00346(18) -0.00063(17) 0.00498(18)
C14 0.0156(2) 0.0213(3) 0.0148(2) -0.00425(19) 0.00121(18) 0.00539(19)
C15 0.0154(2) 0.0173(2) 0.0116(2) -0.00279(17) 0.00023(17) 0.00136(17)
C16 0.0127(2) 0.0144(2) 0.01192(19) -0.00266(16) -0.00156(16) 0.00124(16)
C17 0.0274(3) 0.0429(5) 0.0203(3) -0.0068(3) 0.0042(3) 0.0177(3)
C18 0.0248(3) 0.0243(3) 0.0121(2) -0.0027(2) 0.0015(2) 0.0020(2)
C19 0.0223(3) 0.0441(5) 0.0184(3) 0.0002(3) -0.0045(2) 0.0068(3)
C20 0.0274(3) 0.0224(3) 0.0365(4) -0.0037(3) -0.0008(3) 0.0064(3)
C21 0.0170(3) 0.0344(4) 0.0299(4) -0.0062(3) -0.0025(2) 0.0039(3)
C22 0.0159(2) 0.0220(3) 0.0221(3) -0.0039(2) 0.0002(2) 0.0039(2)
C23 0.0243(3) 0.0278(3) 0.0299(4) -0.0090(3) -0.0140(3) 0.0030(3)
C24 0.0334(4) 0.0173(3) 0.0226(3) 0.0012(2) -0.0005(3) 0.0037(2)
C25 0.0134(2) 0.0203(2) 0.0116(2) -0.00302(18) -0.00050(16) -0.00181(18)
C26 0.0149(2) 0.0432(4) 0.0150(2) -0.0089(3) 0.0013(2) -0.0010(3)
C27 0.0209(3) 0.0609(6) 0.0157(3) -0.0128(3) 0.0042(2) -0.0051(3)
C28 0.0250(3) 0.0585(6) 0.0126(2) -0.0092(3) 0.0022(2) -0.0108(4)
C29 0.0201(3) 0.0403(4) 0.0118(2) -0.0032(2) -0.0015(2) -0.0084(3)
C30 0.0154(3) 0.0892(9) 0.0309(4) -0.0381(5) -0.0006(3) -0.0061(4)
C31 0.0165(3) 0.0371(4) 0.0359(4) -0.0022(3) -0.0061(3) 0.0049(3)
C32 0.0288(4) 0.0303(4) 0.0450(5) 0.0021(4) -0.0133(4) -0.0116(3)
C33 0.01204(19) 0.0144(2) 0.01121(19) -0.00377(16) -0.00117(15) -0.00021(16)
C34 0.0215(3) 0.0193(2) 0.0123(2) -0.00423(19) 0.00207(19) -0.0049(2)
C35 0.0232(3) 0.0256(3) 0.0126(2) -0.0056(2) 0.0025(2) -0.0040(2)
C36 0.0215(3) 0.0262(3) 0.0158(2) -0.0109(2) 0.0017(2) -0.0014(2)
C37 0.0178(2) 0.0201(3) 0.0186(2) -0.0102(2) 0.0014(2) -0.00136(19)
C38 0.0382(4) 0.0220(3) 0.0151(2) -0.0077(2) 0.0022(2) -0.0105(3)
C39 0.0260(3) 0.0162(2) 0.0227(3) -0.0014(2) -0.0025(2) -0.0001(2)
C40 0.0170(3) 0.0247(3) 0.0266(3) -0.0048(2) -0.0046(2) -0.0032(2)

loop_
_atom_type_symbol
_atom_type_description
_atom_type_scat_dispersion_real
_atom_type_scat_dispersion_imag
_atom_type_scat_source
C C 0.0033 0.0016 'International Tables Vol C Tables 4.2.6.8 and 6.1.1.4'
H H 0.0000 0.0000 'International Tables Vol C Tables 4.2.6.8 and 6.1.1.4'
N N 0.0061 0.0033 'International Tables Vol C Tables 4.2.6.8 and 6.1.1.4'
Si Si 0.0817 0.0704 'International Tables Vol C Tables 4.2.6.8 and 6.1.1.4'
Ge Ge 0.1547 1.8001 'International Tables Vol C Tables 4.2.6.8 and 6.1.1.4'
Sn Sn -0.6537 1.4246 'International Tables Vol C Tables 4.2.6.8 and 6.1.1.4'

loop_
_geom_angle_atom_site_label_1
_geom_angle_atom_site_label_2
_geom_angle_atom_site_label_3
_geom_angle
_geom_angle_site_symmetry_1
_geom_angle_site_symmetry_3
_geom_angle_publ_flag
N4 Sn1 N2 144.748(19) . . ?
N4 Sn1 Ge2 71.992(12) . . ?
N2 Sn1 Ge2 89.446(15) . . ?
N4 Sn1 Ge1 90.631(13) . . ?
N2 Sn1 Ge1 71.583(13) . . ?
Ge2 Sn1 Ge1 117.998(3) . . ?
N1 Ge1 C4 116.59(2) . . ?
N1 Ge1 C1 114.14(2) . . ?
C4 Ge1 C1 90.06(2) . . ?
N1 Ge1 Sn1 102.883(16) . . ?
C4 Ge1 Sn1 130.619(18) . . ?
C1 Ge1 Sn1 100.150(17) . . ?
N3 Ge2 C13 114.63(3) . . ?
N3 Ge2 C16 113.70(2) . . ?
C13 Ge2 C16 90.33(3) . . ?
N3 Ge2 Sn1 102.427(15) . . ?
C13 Ge2 Sn1 129.14(2) . . ?
C16 Ge2 Sn1 105.829(18) . . ?
C1 Si1 C7 109.24(3) . . ?
C1 Si1 C8 112.06(3) . . ?
C7 Si1 C8 109.02(4) . . ?
C1 Si1 C9 110.34(3) . . ?
C7 Si1 C9 107.00(4) . . ?
C8 Si1 C9 109.04(4) . . ?
C4 Si2 C10 109.04(3) . . ?
C4 Si2 C11 110.09(4) . . ?
C10 Si2 C11 111.83(4) . . ?
C4 Si2 C12 112.27(4) . . ?
C10 Si2 C12 105.88(5) . . ?
C11 Si2 C12 107.69(4) . . ?
C13 Si3 C19 107.22(3) . . ?
C13 Si3 C21 110.70(4) . . ?
C19 Si3 C21 109.40(4) . . ?
C13 Si3 C20 111.15(4) . . ?
C19 Si3 C20 107.51(5) . . ?
C21 Si3 C20 110.72(4) . . ?
C16 Si4 C22 109.34(3) . . ?
C16 Si4 C24 111.28(3) . . ?
C22 Si4 C24 109.51(4) . . ?
C16 Si4 C23 110.08(3) . . ?
C22 Si4 C23 106.68(4) . . ?
C24 Si4 C23 109.84(4) . . ?
N1 Si5 C30 108.00(3) . . ?
N1 Si5 C32 109.91(4) . . ?
C30 Si5 C32 108.35(6) . . ?
N1 Si5 C31 113.78(4) . . ?
C30 Si5 C31 108.25(5) . . ?
C32 Si5 C31 108.41(5) . . ?
N3 Si6 C38 109.74(3) . . ?
N3 Si6 C40 109.85(3) . . ?
C38 Si6 C40 107.56(4) . . ?
N3 Si6 C39 113.69(3) . . ?
C38 Si6 C39 104.98(4) . . ?
C40 Si6 C39 110.75(4) . . ?
C25 N1 Si5 120.12(4) . . ?
C25 N1 Ge1 117.24(4) . . ?
Si5 N1 Ge1 122.39(3) . . ?
C29 N2 C25 119.80(6) . . ?
C29 N2 Sn1 112.60(4) . . ?
C25 N2 Sn1 126.87(4) . . ?
C33 N3 Si6 120.90(4) . . ?
C33 N3 Ge2 117.53(4) . . ?
Si6 N3 Ge2 121.56(3) . . ?
C37 N4 C33 119.67(5) . . ?
C37 N4 Sn1 113.42(4) . . ?
C33 N4 Sn1 126.43(4) . . ?
C2 C1 Si1 126.63(5) . . ?
C2 C1 Ge1 105.46(4) . . ?
Si1 C1 Ge1 127.13(3) . . ?
C1 C2 C3 117.85(5) . . ?
C1 C2 C5 124.35(6) . . ?
C3 C2 C5 117.79(5) . . ?
C4 C3 C2 118.49(5) . . ?
C4 C3 C6 124.07(6) . . ?
C2 C3 C6 117.44(5) . . ?
C3 C4 Si2 125.68(5) . . ?
C3 C4 Ge1 105.32(4) . . ?
Si2 C4 Ge1 128.52(3) . . ?
C2 C5 H5A 109.5 . . ?
C2 C5 H5B 109.5 . . ?
H5A C5 H5B 109.5 . . ?
C2 C5 H5C 109.5 . . ?
H5A C5 H5C 109.5 . . ?
H5B C5 H5C 109.5 . . ?
C3 C6 H6A 109.5 . . ?
C3 C6 H6B 109.5 . . ?
H6A C6 H6B 109.5 . . ?
C3 C6 H6C 109.5 . . ?
H6A C6 H6C 109.5 . . ?
H6B C6 H6C 109.5 . . ?
Si1 C7 H7A 109.5 . . ?
Si1 C7 H7B 109.5 . . ?
H7A C7 H7B 109.5 . . ?
Si1 C7 H7C 109.5 . . ?
H7A C7 H7C 109.5 . . ?
H7B C7 H7C 109.5 . . ?
Si1 C8 H8A 109.5 . . ?
Si1 C8 H8B 109.5 . . ?
H8A C8 H8B 109.5 . . ?
Si1 C8 H8C 109.5 . . ?
H8A C8 H8C 109.5 . . ?
H8B C8 H8C 109.5 . . ?
Si1 C9 H9A 109.5 . . ?
Si1 C9 H9B 109.5 . . ?
H9A C9 H9B 109.5 . . ?
Si1 C9 H9C 109.5 . . ?
H9A C9 H9C 109.5 . . ?
H9B C9 H9C 109.5 . . ?
Si2 C10 H10A 109.5 . . ?
Si2 C10 H10B 109.5 . . ?
H10A C10 H10B 109.5 . . ?
Si2 C10 H10C 109.5 . . ?
H10A C10 H10C 109.5 . . ?
H10B C10 H10C 109.5 . . ?
Si2 C11 H11A 109.5 . . ?
Si2 C11 H11B 109.5 . . ?
H11A C11 H11B 109.5 . . ?
Si2 C11 H11C 109.5 . . ?
H11A C11 H11C 109.5 . . ?
H11B C11 H11C 109.5 . . ?
Si2 C12 H12A 109.5 . . ?
Si2 C12 H12B 109.5 . . ?
H12A C12 H12B 109.5 . . ?
Si2 C12 H12C 109.5 . . ?
H12A C12 H12C 109.5 . . ?
H12B C12 H12C 109.5 . . ?
C14 C13 Si3 127.75(5) . . ?
C14 C13 Ge2 105.63(4) . . ?
Si3 C13 Ge2 126.05(3) . . ?
C13 C14 C15 118.38(5) . . ?
C13 C14 C17 124.01(6) . . ?
C15 C14 C17 117.61(6) . . ?
C16 C15 C14 117.83(5) . . ?
C16 C15 C18 124.46(6) . . ?
C14 C15 C18 117.70(5) . . ?
C15 C16 Si4 126.76(5) . . ?
C15 C16 Ge2 105.52(4) . . ?
Si4 C16 Ge2 127.23(3) . . ?
C14 C17 H17A 109.5 . . ?
C14 C17 H17B 109.5 . . ?
H17A C17 H17B 109.5 . . ?
C14 C17 H17C 109.5 . . ?
H17A C17 H17C 109.5 . . ?
H17B C17 H17C 109.5 . . ?
C15 C18 H18A 109.5 . . ?
C15 C18 H18B 109.5 . . ?
H18A C18 H18B 109.5 . . ?
C15 C18 H18C 109.5 . . ?
H18A C18 H18C 109.5 . . ?
H18B C18 H18C 109.5 . . ?
Si3 C19 H19A 109.5 . . ?
Si3 C19 H19B 109.5 . . ?
H19A C19 H19B 109.5 . . ?
Si3 C19 H19C 109.5 . . ?
H19A C19 H19C 109.5 . . ?
H19B C19 H19C 109.5 . . ?
Si3 C20 H20A 109.5 . . ?
Si3 C20 H20B 109.5 . . ?
H20A C20 H20B 109.5 . . ?
Si3 C20 H20C 109.5 . . ?
H20A C20 H20C 109.5 . . ?
H20B C20 H20C 109.5 . . ?
Si3 C21 H21A 109.5 . . ?
Si3 C21 H21B 109.5 . . ?
H21A C21 H21B 109.5 . . ?
Si3 C21 H21C 109.5 . . ?
H21A C21 H21C 109.5 . . ?
H21B C21 H21C 109.5 . . ?
Si4 C22 H22A 109.5 . . ?
Si4 C22 H22B 109.5 . . ?
H22A C22 H22B 109.5 . . ?
Si4 C22 H22C 109.5 . . ?
H22A C22 H22C 109.5 . . ?
H22B C22 H22C 109.5 . . ?
Si4 C23 H23A 109.5 . . ?
Si4 C23 H23B 109.5 . . ?
H23A C23 H23B 109.5 . . ?
Si4 C23 H23C 109.5 . . ?
H23A C23 H23C 109.5 . . ?
H23B C23 H23C 109.5 . . ?
Si4 C24 H24A 109.5 . . ?
Si4 C24 H24B 109.5 . . ?
H24A C24 H24B 109.5 . . ?
Si4 C24 H24C 109.5 . . ?
H24A C24 H24C 109.5 . . ?
H24B C24 H24C 109.5 . . ?
N2 C25 N1 119.93(5) . . ?
N2 C25 C26 118.76(6) . . ?
N1 C25 C26 121.31(6) . . ?
C27 C26 C25 120.47(7) . . ?
C27 C26 H26 119.8 . . ?
C25 C26 H26 119.8 . . ?
C26 C27 C28 119.77(7) . . ?
C26 C27 H27 120.1 . . ?
C28 C27 H27 120.1 . . ?
C29 C28 C27 117.32(7) . . ?
C29 C28 H28 121.3 . . ?
C27 C28 H28 121.3 . . ?
N2 C29 C28 123.83(7) . . ?
N2 C29 H29 118.1 . . ?
C28 C29 H29 118.1 . . ?
Si5 C30 H30A 109.5 . . ?
Si5 C30 H30B 109.5 . . ?
H30A C30 H30B 109.5 . . ?
Si5 C30 H30C 109.5 . . ?
H30A C30 H30C 109.5 . . ?
H30B C30 H30C 109.5 . . ?
Si5 C31 H31A 109.5 . . ?
Si5 C31 H31B 109.5 . . ?
H31A C31 H31B 109.5 . . ?
Si5 C31 H31C 109.5 . . ?
H31A C31 H31C 109.5 . . ?
H31B C31 H31C 109.5 . . ?
Si5 C32 H32A 109.5 . . ?
Si5 C32 H32B 109.5 . . ?
H32A C32 H32B 109.5 . . ?
Si5 C32 H32C 109.5 . . ?
H32A C32 H32C 109.5 . . ?
H32B C32 H32C 109.5 . . ?
N4 C33 N3 119.77(5) . . ?
N4 C33 C34 118.71(5) . . ?
N3 C33 C34 121.52(5) . . ?
C35 C34 C33 120.69(6) . . ?
C35 C34 H34 119.7 . . ?
C33 C34 H34 119.7 . . ?
C34 C35 C36 119.76(6) . . ?
C34 C35 H35 120.1 . . ?
C36 C35 H35 120.1 . . ?
C37 C36 C35 117.18(6) . . ?
C37 C36 H36 121.4 . . ?
C35 C36 H36 121.4 . . ?
N4 C37 C36 123.96(6) . . ?
N4 C37 H37 118.0 . . ?
C36 C37 H37 118.0 . . ?
Si6 C38 H38A 109.5 . . ?
Si6 C38 H38B 109.5 . . ?
H38A C38 H38B 109.5 . . ?
Si6 C38 H38C 109.5 . . ?
H38A C38 H38C 109.5 . . ?
H38B C38 H38C 109.5 . . ?
Si6 C39 H39A 109.5 . . ?
Si6 C39 H39B 109.5 . . ?
H39A C39 H39B 109.5 . . ?
Si6 C39 H39C 109.5 . . ?
H39A C39 H39C 109.5 . . ?
H39B C39 H39C 109.5 . . ?
Si6 C40 H40A 109.5 . . ?
Si6 C40 H40B 109.5 . . ?
H40A C40 H40B 109.5 . . ?
Si6 C40 H40C 109.5 . . ?
H40A C40 H40C 109.5 . . ?
H40B C40 H40C 109.5 . . ?

loop_
_geom_bond_atom_site_label_1
_geom_bond_atom_site_label_2
_geom_bond_distance
_geom_bond_site_symmetry_2
_geom_bond_publ_flag
Sn1 N4 2.4684(5) . ?
Sn1 N2 2.4701(6) . ?
Sn1 Ge2 2.66196(14) . ?
Sn1 Ge1 2.67195(13) . ?
Ge1 N1 1.9260(5) . ?
Ge1 C4 1.9641(6) . ?
Ge1 C1 1.9721(6) . ?
Ge2 N3 1.9243(5) . ?
Ge2 C13 1.9545(6) . ?
Ge2 C16 1.9662(6) . ?
Si1 C1 1.8615(6) . ?
Si1 C7 1.8695(7) . ?
Si1 C8 1.8749(8) . ?
Si1 C9 1.8768(8) . ?
Si2 C4 1.8595(6) . ?
Si2 C10 1.8655(9) . ?
Si2 C11 1.8700(8) . ?
Si2 C12 1.8822(9) . ?
Si3 C13 1.8555(7) . ?
Si3 C19 1.8687(8) . ?
Si3 C21 1.8725(8) . ?
Si3 C20 1.8771(9) . ?
Si4 C16 1.8584(6) . ?
Si4 C22 1.8714(7) . ?
Si4 C24 1.8726(8) . ?
Si4 C23 1.8810(8) . ?
Si5 N1 1.7696(6) . ?
Si5 C30 1.8490(8) . ?
Si5 C32 1.8708(9) . ?
Si5 C31 1.8775(9) . ?
Si6 N3 1.7689(5) . ?
Si6 C38 1.8517(7) . ?
Si6 C40 1.8738(8) . ?
Si6 C39 1.8773(7) . ?
N1 C25 1.3846(8) . ?
N2 C29 1.3505(9) . ?
N2 C25 1.3522(8) . ?
N3 C33 1.3840(7) . ?
N4 C37 1.3516(8) . ?
N4 C33 1.3556(8) . ?
C1 C2 1.3619(8) . ?
C2 C3 1.4979(9) . ?
C2 C5 1.5145(9) . ?
C3 C4 1.3641(9) . ?
C3 C6 1.5121(9) . ?
C5 H5A 0.9800 . ?
C5 H5B 0.9800 . ?
C5 H5C 0.9800 . ?
C6 H6A 0.9800 . ?
C6 H6B 0.9800 . ?
C6 H6C 0.9800 . ?
C7 H7A 0.9800 . ?
C7 H7B 0.9800 . ?
C7 H7C 0.9800 . ?
C8 H8A 0.9800 . ?
C8 H8B 0.9800 . ?
C8 H8C 0.9800 . ?
C9 H9A 0.9800 . ?
C9 H9B 0.9800 . ?
C9 H9C 0.9800 . ?
C10 H10A 0.9800 . ?
C10 H10B 0.9800 . ?
C10 H10C 0.9800 . ?
C11 H11A 0.9800 . ?
C11 H11B 0.9800 . ?
C11 H11C 0.9800 . ?
C12 H12A 0.9800 . ?
C12 H12B 0.9800 . ?
C12 H12C 0.9800 . ?
C13 C14 1.3602(9) . ?
C14 C15 1.4984(9) . ?
C14 C17 1.5073(9) . ?
C15 C16 1.3609(8) . ?
C15 C18 1.5148(9) . ?
C17 H17A 0.9800 . ?
C17 H17B 0.9800 . ?
C17 H17C 0.9800 . ?
C18 H18A 0.9800 . ?
C18 H18B 0.9800 . ?
C18 H18C 0.9800 . ?
C19 H19A 0.9800 . ?
C19 H19B 0.9800 . ?
C19 H19C 0.9800 . ?
C20 H20A 0.9800 . ?
C20 H20B 0.9800 . ?
C20 H20C 0.9800 . ?
C21 H21A 0.9800 . ?
C21 H21B 0.9800 . ?
C21 H21C 0.9800 . ?
C22 H22A 0.9800 . ?
C22 H22B 0.9800 . ?
C22 H22C 0.9800 . ?
C23 H23A 0.9800 . ?
C23 H23B 0.9800 . ?
C23 H23C 0.9800 . ?
C24 H24A 0.9800 . ?
C24 H24B 0.9800 . ?
C24 H24C 0.9800 . ?
C25 C26 1.4190(9) . ?
C26 C27 1.3765(10) . ?
C26 H26 0.9500 . ?
C27 C28 1.3930(12) . ?
C27 H27 0.9500 . ?
C28 C29 1.3742(11) . ?
C28 H28 0.9500 . ?
C29 H29 0.9500 . ?
C30 H30A 0.9800 . ?
C30 H30B 0.9800 . ?
C30 H30C 0.9800 . ?
C31 H31A 0.9800 . ?
C31 H31B 0.9800 . ?
C31 H31C 0.9800 . ?
C32 H32A 0.9800 . ?
C32 H32B 0.9800 . ?
C32 H32C 0.9800 . ?
C33 C34 1.4174(8) . ?
C34 C35 1.3767(9) . ?
C34 H34 0.9500 . ?
C35 C36 1.3937(10) . ?
C35 H35 0.9500 . ?
C36 C37 1.3773(10) . ?
C36 H36 0.9500 . ?
C37 H37 0.9500 . ?
C38 H38A 0.9800 . ?
C38 H38B 0.9800 . ?
C38 H38C 0.9800 . ?
C39 H39A 0.9800 . ?
C39 H39B 0.9800 . ?
C39 H39C 0.9800 . ?
C40 H40A 0.9800 . ?
C40 H40B 0.9800 . ?
C40 H40C 0.9800 . ?

loop_
_geom_torsion_atom_site_label_1
_geom_torsion_atom_site_label_2
_geom_torsion_atom_site_label_3
_geom_torsion_atom_site_label_4
_geom_torsion
_geom_torsion_site_symmetry_1
_geom_torsion_site_symmetry_2
_geom_torsion_site_symmetry_3
_geom_torsion_site_symmetry_4
_geom_torsion_publ_flag
C30 Si5 N1 C25 -170.17(7) . . . . ?
C32 Si5 N1 C25 -52.15(7) . . . . ?
C31 Si5 N1 C25 69.63(6) . . . . ?
C30 Si5 N1 Ge1 3.96(6) . . . . ?
C32 Si5 N1 Ge1 121.98(5) . . . . ?
C31 Si5 N1 Ge1 -116.24(4) . . . . ?
C38 Si6 N3 C33 -168.93(5) . . . . ?
C40 Si6 N3 C33 -50.88(6) . . . . ?
C39 Si6 N3 C33 73.85(6) . . . . ?
C38 Si6 N3 Ge2 9.43(5) . . . . ?
C40 Si6 N3 Ge2 127.49(4) . . . . ?
C39 Si6 N3 Ge2 -107.78(4) . . . . ?
C7 Si1 C1 C2 -175.56(6) . . . . ?
C8 Si1 C1 C2 63.52(6) . . . . ?
C9 Si1 C1 C2 -58.19(7) . . . . ?
C7 Si1 C1 Ge1 16.07(5) . . . . ?
C8 Si1 C1 Ge1 -104.85(4) . . . . ?
C9 Si1 C1 Ge1 133.44(5) . . . . ?
Si1 C1 C2 C3 177.73(4) . . . . ?
Ge1 C1 C2 C3 -11.86(6) . . . . ?
Si1 C1 C2 C5 -3.50(9) . . . . ?
Ge1 C1 C2 C5 166.91(5) . . . . ?
C1 C2 C3 C4 0.49(8) . . . . ?
C5 C2 C3 C4 -178.37(6) . . . . ?
C1 C2 C3 C6 -179.53(6) . . . . ?
C5 C2 C3 C6 1.61(8) . . . . ?
C2 C3 C4 Si2 -176.21(4) . . . . ?
C6 C3 C4 Si2 3.81(10) . . . . ?
C2 C3 C4 Ge1 11.23(7) . . . . ?
C6 C3 C4 Ge1 -168.75(5) . . . . ?
C10 Si2 C4 C3 163.80(6) . . . . ?
C11 Si2 C4 C3 -73.17(6) . . . . ?
C12 Si2 C4 C3 46.80(7) . . . . ?
C10 Si2 C4 Ge1 -25.39(6) . . . . ?
C11 Si2 C4 Ge1 97.64(5) . . . . ?
C12 Si2 C4 Ge1 -142.40(5) . . . . ?
C19 Si3 C13 C14 174.30(7) . . . . ?
C21 Si3 C13 C14 -66.43(8) . . . . ?
C20 Si3 C13 C14 57.06(8) . . . . ?
C19 Si3 C13 Ge2 -15.65(6) . . . . ?
C21 Si3 C13 Ge2 103.62(5) . . . . ?
C20 Si3 C13 Ge2 -132.89(5) . . . . ?
Si3 C13 C14 C15 -178.23(5) . . . . ?
Ge2 C13 C14 C15 10.12(8) . . . . ?
Si3 C13 C14 C17 1.09(12) . . . . ?
Ge2 C13 C14 C17 -170.57(7) . . . . ?
C13 C14 C15 C16 0.51(10) . . . . ?
C17 C14 C15 C16 -178.85(7) . . . . ?
C13 C14 C15 C18 -178.76(6) . . . . ?
C17 C14 C15 C18 1.88(10) . . . . ?
C14 C15 C16 Si4 176.89(5) . . . . ?
C18 C15 C16 Si4 -3.88(10) . . . . ?
C14 C15 C16 Ge2 -10.75(7) . . . . ?
C18 C15 C16 Ge2 168.47(6) . . . . ?
C22 Si4 C16 C15 179.25(6) . . . . ?
C24 Si4 C16 C15 58.15(7) . . . . ?
C23 Si4 C16 C15 -63.87(7) . . . . ?
C22 Si4 C16 Ge2 8.51(5) . . . . ?
C24 Si4 C16 Ge2 -112.59(4) . . . . ?
C23 Si4 C16 Ge2 125.39(5) . . . . ?
C29 N2 C25 N1 -177.87(7) . . . . ?
Sn1 N2 C25 N1 12.59(9) . . . . ?
C29 N2 C25 C26 1.88(11) . . . . ?
Sn1 N2 C25 C26 -167.66(6) . . . . ?
Si5 N1 C25 N2 159.84(5) . . . . ?
Ge1 N1 C25 N2 -14.60(8) . . . . ?
Si5 N1 C25 C26 -19.91(9) . . . . ?
Ge1 N1 C25 C26 165.66(6) . . . . ?
N2 C25 C26 C27 -2.48(13) . . . . ?
N1 C25 C26 C27 177.26(8) . . . . ?
C25 C26 C27 C28 1.16(16) . . . . ?
C26 C27 C28 C29 0.71(16) . . . . ?
C25 N2 C29 C28 0.04(13) . . . . ?
Sn1 N2 C29 C28 170.98(8) . . . . ?
C27 C28 C29 N2 -1.37(16) . . . . ?
C37 N4 C33 N3 -178.80(6) . . . . ?
Sn1 N4 C33 N3 9.72(8) . . . . ?
C37 N4 C33 C34 1.15(9) . . . . ?
Sn1 N4 C33 C34 -170.34(5) . . . . ?
Si6 N3 C33 N4 162.52(4) . . . . ?
Ge2 N3 C33 N4 -15.91(7) . . . . ?
Si6 N3 C33 C34 -17.42(8) . . . . ?
Ge2 N3 C33 C34 164.14(5) . . . . ?
N4 C33 C34 C35 -1.99(10) . . . . ?
N3 C33 C34 C35 177.96(6) . . . . ?
C33 C34 C35 C36 1.44(11) . . . . ?
C34 C35 C36 C37 -0.08(11) . . . . ?
C33 N4 C37 C36 0.23(10) . . . . ?
Sn1 N4 C37 C36 172.76(6) . . . . ?
C35 C36 C37 N4 -0.78(11) . . . . ?
